data_4500703
loop_
_publ_author_name
'Adelani, Pius O.'
'Oliver, Allen G.'
'Albrecht-Schmitt, Thomas E.'

_publ_section_title
;
 Hydrothermal Synthesis and Structural Characterization of Organically
 Templated Uranyl Diphosphonate Compounds
;
_journal_issue 5
_journal_name_full 'Crystal Growth &amp; Design'
_journal_page_first 1966
_journal_paper_doi 10.1021/cg200129g
_journal_volume 11
_journal_year 2011
_chemical_formula_moiety 'C24 H16 O30 P8 U2, C16 H40 N2'
_chemical_formula_sum 'C40 H56 N2 O30 P8 U2'
_chemical_formula_weight 1768.69
_chemical_name_systematic
; 
 ? 
;
_space_group_IT_number 62
_symmetry_cell_setting orthorhombic
_symmetry_space_group_name_Hall '-P 2ac 2n'
_symmetry_space_group_name_H-M 'P n m a'
_atom_sites_solution_hydrogens geom
_atom_sites_solution_primary direct
_atom_sites_solution_secondary difmap
_audit_creation_method SHELXL-97
_cell_angle_alpha 90.00
_cell_angle_beta 90.00
_cell_angle_gamma 90.00
_cell_formula_units_Z 2
_cell_length_a 16.651(4)
_cell_length_b 20.376(4)
_cell_length_c 8.7419(19)
_cell_measurement_reflns_used 6907
_cell_measurement_temperature 100(2)
_cell_measurement_theta_max 27.17
_cell_measurement_theta_min 2.45
_cell_volume 2966.0(11)
_computing_cell_refinement 'Bruker SAINT'
_computing_data_collection 'Bruker APEX2'
_computing_data_reduction 'Bruker SAINT'
_computing_molecular_graphics 'Bruker SHELXTL'
_computing_publication_material 'Bruker SHELXTL'
_computing_structure_refinement 'SHELXL-97 (Sheldrick, 2008)'
_computing_structure_solution 'SHELXS-97 (Sheldrick, 2008)'
_diffrn_ambient_temperature 100(2)
_diffrn_measured_fraction_theta_full 0.994
_diffrn_measured_fraction_theta_max 0.994
_diffrn_measurement_device_type 'Bruker APEX-II CCD'
_diffrn_measurement_method '\f and \w scans'
_diffrn_radiation_monochromator graphite
_diffrn_radiation_source 'fine-focus sealed tube'
_diffrn_radiation_type MoK\a
_diffrn_radiation_wavelength 0.71073
_diffrn_reflns_av_R_equivalents 0.0584
_diffrn_reflns_av_sigmaI/netI 0.0308
_diffrn_reflns_limit_h_max 21
_diffrn_reflns_limit_h_min -21
_diffrn_reflns_limit_k_max 26
_diffrn_reflns_limit_k_min -26
_diffrn_reflns_limit_l_max 11
_diffrn_reflns_limit_l_min -11
_diffrn_reflns_number 32984
_diffrn_reflns_theta_full 27.59
_diffrn_reflns_theta_max 27.59
_diffrn_reflns_theta_min 2.00
_exptl_absorpt_coefficient_mu 5.758
_exptl_absorpt_correction_T_max 0.7456
_exptl_absorpt_correction_T_min 0.5916
_exptl_absorpt_correction_type numerical
_exptl_absorpt_process_details SHELXPREP
_exptl_crystal_colour yellow
_exptl_crystal_density_diffrn 1.980
_exptl_crystal_density_method 'not measured'
_exptl_crystal_description tablet
_exptl_crystal_F_000 1708
_exptl_crystal_size_max 0.0729
_exptl_crystal_size_mid 0.0272
_exptl_crystal_size_min 0.0232
_refine_diff_density_max 6.357
_refine_diff_density_min -1.285
_refine_diff_density_rms 0.208
_refine_ls_extinction_method none
_refine_ls_goodness_of_fit_ref 1.057
_refine_ls_hydrogen_treatment constr
_refine_ls_matrix_type full
_refine_ls_number_parameters 226
_refine_ls_number_reflns 3524
_refine_ls_number_restraints 0
_refine_ls_restrained_S_all 1.057
_refine_ls_R_factor_all 0.0579
_refine_ls_R_factor_gt 0.0391
_refine_ls_shift/su_max 0.000
_refine_ls_shift/su_mean 0.000
_refine_ls_structure_factor_coef Fsqd
_refine_ls_weighting_details 'calc w=1/[\s^2^(Fo^2^)+(0.0535P)^2^+7.7578P] where P=(Fo^2^+2Fc^2^)/3'
_refine_ls_weighting_scheme calc
_refine_ls_wR_factor_gt 0.0907
_refine_ls_wR_factor_ref 0.1004
_reflns_number_gt 2693
_reflns_number_total 3524
_reflns_threshold_expression >2sigma(I)
_cod_data_source_file cg200129g_si_001.cif
_cod_data_source_block pnma
_cod_original_sg_symbol_H-M Pnma
_cod_database_code 4500703

loop_
_symmetry_equiv_pos_as_xyz
'x, y, z'
'-x+1/2, -y, z+1/2'
'-x, y+1/2, -z'
'x+1/2, -y+1/2, -z+1/2'
'-x, -y, -z'
'x-1/2, y, -z-1/2'
'x, -y-1/2, z'
'-x-1/2, y-1/2, z-1/2'

loop_
_atom_site_label
_atom_site_type_symbol
_atom_site_fract_x
_atom_site_fract_y
_atom_site_fract_z
_atom_site_U_iso_or_equiv
_atom_site_adp_type
_atom_site_occupancy
_atom_site_symmetry_multiplicity
_atom_site_calc_flag
_atom_site_refinement_flags
_atom_site_disorder_assembly
_atom_site_disorder_group
U1 U -0.003873(13) 0.7500 0.25692(3) 0.01339(10) Uani 1 2 d S . .
P1 P 0.16276(8) 0.62618(6) 0.30343(19) 0.0220(3) Uani 1 1 d . . .
P2 P 0.06517(7) 0.42491(6) 0.83226(17) 0.0190(3) Uani 1 1 d . . .
O1 O 0.0122(3) 0.7500 0.0559(6) 0.0293(14) Uani 1 2 d S . .
O2 O -0.0218(3) 0.7500 0.4561(6) 0.0178(11) Uani 1 2 d S . .
O3 O 0.1059(2) 0.68302(18) 0.3000(5) 0.0260(9) Uani 1 1 d . . .
O4 O 0.1587(2) 0.5873(2) 0.1478(5) 0.0319(10) Uani 1 1 d . . .
O5 O 0.24970(18) 0.64335(18) 0.3313(5) 0.0208(9) Uani 1 1 d . . .
O6 O 0.1380(2) 0.42446(19) 0.9452(5) 0.0257(9) Uani 1 1 d . . .
O7 O 0.0525(2) 0.35887(17) 0.7621(4) 0.0220(9) Uani 1 1 d . . .
O8 O -0.00780(19) 0.45110(19) 0.9217(5) 0.0233(9) Uani 1 1 d . . .
O9 O -0.1538(3) 0.7500 0.2247(6) 0.0200(11) Uani 1 2 d S . .
H9C H -0.1698 0.7115 0.2087 0.030 Uiso 0.50 1 calc PR . .
C1 C 0.1309(3) 0.5700(3) 0.4502(7) 0.0228(12) Uani 1 1 d . . .
C2 C 0.0634(3) 0.5818(3) 0.5415(7) 0.0214(12) Uani 1 1 d . . .
H2A H 0.0314 0.6197 0.5239 0.026 Uiso 1 1 calc R . .
C3 C 0.0431(3) 0.5386(3) 0.6576(7) 0.0208(12) Uani 1 1 d . . .
H3A H -0.0024 0.5474 0.7199 0.025 Uiso 1 1 calc R . .
C4 C 0.0887(3) 0.4821(2) 0.6841(7) 0.0206(11) Uani 1 1 d . . .
C5 C 0.1555(3) 0.4703(3) 0.5920(8) 0.0275(14) Uani 1 1 d . . .
H5A H 0.1870 0.4321 0.6087 0.033 Uiso 1 1 calc R . .
C6 C 0.1767(3) 0.5133(3) 0.4769(8) 0.0305(15) Uani 1 1 d . . .
H6A H 0.2225 0.5045 0.4155 0.037 Uiso 1 1 calc R . .
N1 N -0.2298(5) 0.7500 0.7250(8) 0.036(2) Uani 1 2 d S . .
C7 C -0.2998(6) 0.7500 0.8240(13) 0.069(4) Uani 1 2 d S . .
H7A H -0.2877 0.7726 0.9216 0.082 Uiso 0.50 1 calc PR . .
H7B H -0.3169 0.7045 0.8467 0.082 Uiso 0.50 1 calc PR . .
C8 C -0.3716(9) 0.7898(9) 0.7287(16) 0.053(4) Uani 0.50 1 d P . -1
H8A H -0.4204 0.7915 0.7911 0.079 Uiso 0.50 1 calc PR . -1
H8B H -0.3830 0.7668 0.6327 0.079 Uiso 0.50 1 calc PR . -1
H8C H -0.3535 0.8346 0.7062 0.079 Uiso 0.50 1 calc PR . -1
C9 C -0.1937(8) 0.7967(7) 0.6297(16) 0.040(3) Uani 0.50 1 d P A -1
H9A H -0.2339 0.8141 0.5569 0.048 Uiso 0.50 1 calc PR A -1
H9B H -0.1502 0.7757 0.5700 0.048 Uiso 0.50 1 calc PR A -1
C10 C -0.1598(15) 0.8520(10) 0.723(2) 0.081(7) Uani 0.50 1 d P A -1
H10A H -0.1350 0.8844 0.6551 0.121 Uiso 0.50 1 calc PR A -1
H10B H -0.1191 0.8348 0.7937 0.121 Uiso 0.50 1 calc PR A -1
H10C H -0.2030 0.8729 0.7817 0.121 Uiso 0.50 1 calc PR A -1
C11 C -0.2541(8) 0.6883(7) 0.6143(16) 0.038(3) Uani 0.50 1 d P A -1
H11A H -0.2924 0.7047 0.5366 0.045 Uiso 0.50 1 calc PR A -1
H11B H -0.2051 0.6743 0.5591 0.045 Uiso 0.50 1 calc PR A -1
C12 C -0.2901(11) 0.6293(8) 0.6867(19) 0.055(4) Uani 0.50 1 d P A -1
H12A H -0.3009 0.5962 0.6081 0.082 Uiso 0.50 1 calc PR A -1
H12B H -0.3404 0.6414 0.7375 0.082 Uiso 0.50 1 calc PR A -1
H12C H -0.2526 0.6113 0.7623 0.082 Uiso 0.50 1 calc PR A -1
C13 C -0.1668(7) 0.7154(7) 0.8382(13) 0.035(3) Uani 0.50 1 d P A -1
H13A H -0.1476 0.7488 0.9119 0.042 Uiso 0.50 1 calc PR A -1
H13B H -0.1959 0.6815 0.8975 0.042 Uiso 0.50 1 calc PR A -1
C14 C -0.0938(9) 0.6832(10) 0.7658(15) 0.054(5) Uani 0.50 1 d P A -1
H14A H -0.0597 0.6645 0.8460 0.081 Uiso 0.50 1 calc PR A -1
H14B H -0.0633 0.7161 0.7083 0.081 Uiso 0.50 1 calc PR A -1
H14C H -0.1113 0.6483 0.6963 0.081 Uiso 0.50 1 calc PR A -1

loop_
_atom_site_aniso_label
_atom_site_aniso_U_11
_atom_site_aniso_U_22
_atom_site_aniso_U_33
_atom_site_aniso_U_23
_atom_site_aniso_U_13
_atom_site_aniso_U_12
U1 0.00684(14) 0.01095(15) 0.02239(16) 0.000 0.00053(11) 0.000
P1 0.0069(6) 0.0120(6) 0.0471(9) -0.0031(6) 0.0004(6) 0.0007(5)
P2 0.0092(6) 0.0111(6) 0.0367(9) -0.0078(6) -0.0001(5) 0.0000(5)
O1 0.018(3) 0.059(4) 0.012(3) 0.000 0.004(2) 0.000
O2 0.011(2) 0.020(3) 0.022(3) 0.000 0.005(2) 0.000
O3 0.0094(16) 0.0146(18) 0.054(3) -0.0019(18) -0.0025(16) 0.0030(14)
O4 0.0141(18) 0.035(2) 0.047(3) -0.013(2) 0.0024(17) -0.0019(17)
O5 0.0084(17) 0.0144(19) 0.040(3) 0.0016(19) -0.0020(14) -0.0020(13)
O6 0.0115(17) 0.025(2) 0.040(2) -0.0097(18) -0.0042(16) -0.0015(15)
O7 0.0134(17) 0.0061(17) 0.047(3) -0.0082(16) -0.0030(16) 0.0013(13)
O8 0.0113(17) 0.0162(19) 0.042(2) -0.0077(17) 0.0037(15) 0.0006(14)
O9 0.011(2) 0.008(2) 0.041(3) 0.000 0.001(2) 0.000
C1 0.014(2) 0.011(2) 0.044(4) -0.004(2) 0.001(2) -0.002(2)
C2 0.013(2) 0.014(3) 0.037(3) -0.006(2) 0.002(2) 0.004(2)
C3 0.008(2) 0.019(3) 0.035(3) -0.006(2) 0.002(2) 0.0011(19)
C4 0.011(2) 0.010(2) 0.041(3) -0.008(2) 0.001(2) -0.0041(18)
C5 0.016(3) 0.009(2) 0.058(4) -0.005(3) 0.011(3) 0.002(2)
C6 0.014(3) 0.016(3) 0.061(4) -0.001(3) 0.014(3) 0.003(2)
N1 0.023(3) 0.067(6) 0.018(4) 0.000 0.003(3) 0.000
C7 0.032(6) 0.142(13) 0.032(6) 0.000 0.000(5) 0.000
C8 0.034(8) 0.078(12) 0.046(9) -0.024(8) -0.007(6) 0.023(8)
C9 0.033(7) 0.041(8) 0.045(8) 0.021(6) -0.004(6) -0.016(6)
C10 0.118(19) 0.056(11) 0.069(13) 0.029(10) -0.022(12) -0.052(12)
C11 0.043(8) 0.044(8) 0.025(7) -0.017(6) 0.004(5) 0.006(6)
C12 0.072(11) 0.047(9) 0.046(9) -0.006(8) 0.009(9) -0.027(8)
C13 0.019(5) 0.062(8) 0.022(6) 0.011(6) 0.001(5) 0.003(6)
C14 0.034(7) 0.096(14) 0.032(8) 0.021(8) 0.003(6) 0.009(8)

loop_
_atom_type_symbol
_atom_type_description
_atom_type_scat_dispersion_real
_atom_type_scat_dispersion_imag
_atom_type_scat_source
C C 0.0033 0.0016 'International Tables Vol C Tables 4.2.6.8 and 6.1.1.4'
H H 0.0000 0.0000 'International Tables Vol C Tables 4.2.6.8 and 6.1.1.4'
N N 0.0061 0.0033 'International Tables Vol C Tables 4.2.6.8 and 6.1.1.4'
O O 0.0106 0.0060 'International Tables Vol C Tables 4.2.6.8 and 6.1.1.4'
P P 0.1023 0.0942 'International Tables Vol C Tables 4.2.6.8 and 6.1.1.4'
U U -9.6767 9.6646 'International Tables Vol C Tables 4.2.6.8 and 6.1.1.4'

loop_
_geom_angle_atom_site_label_1
_geom_angle_atom_site_label_2
_geom_angle_atom_site_label_3
_geom_angle
_geom_angle_site_symmetry_1
_geom_angle_site_symmetry_3
O2 U1 O1 178.9(2) . .
O2 U1 O3 88.46(17) . 7_575
O1 U1 O3 92.42(17) . 7_575
O2 U1 O3 88.46(17) . .
O1 U1 O3 92.42(17) . .
O3 U1 O3 72.36(18) 7_575 .
O2 U1 O7 90.66(11) . 5_566
O1 U1 O7 88.96(11) . 5_566
O3 U1 O7 146.63(12) 7_575 5_566
O3 U1 O7 74.27(12) . 5_566
O2 U1 O7 90.66(11) . 3_556
O1 U1 O7 88.96(11) . 3_556
O3 U1 O7 74.27(12) 7_575 3_556
O3 U1 O7 146.63(12) . 3_556
O7 U1 O7 139.10(17) 5_566 3_556
O2 U1 O9 86.7(2) . .
O1 U1 O9 92.2(2) . .
O3 U1 O9 143.49(9) 7_575 .
O3 U1 O9 143.50(9) . .
O7 U1 O9 69.64(8) 5_566 .
O7 U1 O9 69.64(8) 3_556 .
O3 P1 O5 115.5(2) . .
O3 P1 O4 110.2(2) . .
O5 P1 O4 107.3(2) . .
O3 P1 C1 108.7(2) . .
O5 P1 C1 108.4(2) . .
O4 P1 C1 106.4(3) . .
O7 P2 O8 114.2(2) . .
O7 P2 O6 111.3(2) . .
O8 P2 O6 107.0(2) . .
O7 P2 C4 108.8(2) . .
O8 P2 C4 108.4(2) . .
O6 P2 C4 106.9(2) . .
P1 O3 U1 163.8(2) . .
P2 O7 U1 157.1(2) . 5_566
U1 O9 H9C 109.5 . .
C2 C1 C6 118.9(5) . .
C2 C1 P1 122.2(4) . .
C6 C1 P1 118.9(4) . .
C3 C2 C1 120.3(5) . .
C3 C2 H2A 119.9 . .
C1 C2 H2A 119.9 . .
C2 C3 C4 120.8(5) . .
C2 C3 H3A 119.6 . .
C4 C3 H3A 119.6 . .
C5 C4 C3 118.7(5) . .
C5 C4 P2 118.8(4) . .
C3 C4 P2 122.5(4) . .
C6 C5 C4 121.0(5) . .
C6 C5 H5A 119.5 . .
C4 C5 H5A 119.5 . .
C5 C6 C1 120.4(5) . .
C5 C6 H6A 119.8 . .
C1 C6 H6A 119.8 . .
C9 N1 C9 85.6(14) . 7_575
C9 N1 C7 134.4(7) . .
C9 N1 C7 134.4(7) 7_575 .
C9 N1 C13 112.6(9) . .
C9 N1 C13 77.7(8) 7_575 .
C7 N1 C13 99.1(7) . .
C9 N1 C13 77.7(8) . 7_575
C9 N1 C13 112.6(9) 7_575 7_575
C7 N1 C13 99.1(7) . 7_575
C13 N1 C13 52.1(10) . 7_575
C9 N1 C11 106.0(9) . .
C9 N1 C11 39.9(7) 7_575 .
C7 N1 C11 98.9(7) . .
C13 N1 C11 100.9(7) . .
C13 N1 C11 149.7(8) 7_575 .
C9 N1 C11 39.9(7) . 7_575
C9 N1 C11 106.0(9) 7_575 7_575
C7 N1 C11 98.9(7) . 7_575
C13 N1 C11 149.7(8) . 7_575
C13 N1 C11 100.9(7) 7_575 7_575
C11 N1 C11 100.3(11) . 7_575
N1 C7 C8 106.1(9) . 7_575
N1 C7 C8 106.1(9) . .
C8 C7 C8 58.2(13) 7_575 .
N1 C7 H7A 110.5 . .
C8 C7 H7A 143.4 7_575 .
C8 C7 H7A 110.5 . .
N1 C7 H7B 110.5 . .
C8 C7 H7B 55.9 7_575 .
C8 C7 H7B 110.5 . .
H7A C7 H7B 108.7 . .
C7 C8 H8A 109.5 . .
C7 C8 H8B 109.5 . .
H8A C8 H8B 109.5 . .
C7 C8 H8C 109.5 . .
H8A C8 H8C 109.5 . .
H8B C8 H8C 109.5 . .
N1 C9 C10 110.3(12) . .
N1 C9 H9A 109.6 . .
C10 C9 H9A 109.6 . .
N1 C9 H9B 109.6 . .
C10 C9 H9B 109.6 . .
H9A C9 H9B 108.1 . .
C9 C10 H10A 109.5 . .
C9 C10 H10B 109.5 . .
H10A C10 H10B 109.5 . .
C9 C10 H10C 109.5 . .
H10A C10 H10C 109.5 . .
H10B C10 H10C 109.5 . .
C12 C11 N1 118.0(11) . .
C12 C11 H11A 107.8 . .
N1 C11 H11A 107.8 . .
C12 C11 H11B 107.8 . .
N1 C11 H11B 107.8 . .
H11A C11 H11B 107.2 . .
C11 C12 H12A 109.5 . .
C11 C12 H12B 109.5 . .
H12A C12 H12B 109.5 . .
C11 C12 H12C 109.5 . .
H12A C12 H12C 109.5 . .
H12B C12 H12C 109.5 . .
C14 C13 N1 117.1(9) . .
C14 C13 H13A 108.0 . .
N1 C13 H13A 108.0 . .
C14 C13 H13B 108.0 . .
N1 C13 H13B 108.0 . .
H13A C13 H13B 107.3 . .
C13 C14 H14A 109.5 . .
C13 C14 H14B 109.5 . .
H14A C14 H14B 109.5 . .
C13 C14 H14C 109.5 . .
H14A C14 H14C 109.5 . .
H14B C14 H14C 109.5 . .

loop_
_geom_bond_atom_site_label_1
_geom_bond_atom_site_label_2
_geom_bond_distance
_geom_bond_site_symmetry_2
U1 O2 1.766(5) .
U1 O1 1.778(5) .
U1 O3 2.312(3) 7_575
U1 O3 2.312(3) .
U1 O7 2.367(3) 5_566
U1 O7 2.367(3) 3_556
U1 O9 2.513(5) .
P1 O3 1.496(4) .
P1 O5 1.509(3) .
P1 O4 1.575(4) .
P1 C1 1.800(6) .
P2 O7 1.494(4) .
P2 O8 1.540(4) .
P2 O6 1.563(4) .
P2 C4 1.786(6) .
O7 U1 2.367(3) 5_566
O9 H9C 0.8400 .
C1 C2 1.400(7) .
C1 C6 1.403(7) .
C2 C3 1.386(8) .
C2 H2A 0.9500 .
C3 C4 1.398(7) .
C3 H3A 0.9500 .
C4 C5 1.394(7) .
C5 C6 1.379(8) .
C5 H5A 0.9500 .
C6 H6A 0.9500 .
N1 C9 1.401(13) .
N1 C9 1.401(13) 7_575
N1 C7 1.451(13) .
N1 C13 1.605(13) .
N1 C13 1.606(13) 7_575
N1 C11 1.637(14) .
N1 C11 1.637(14) 7_575
C7 C8 1.667(16) 7_575
C7 C8 1.667(16) .
C7 H7A 0.9900 .
C7 H7B 0.9900 .
C8 H8A 0.9800 .
C8 H8B 0.9800 .
C8 H8C 0.9800 .
C9 C10 1.50(2) .
C9 H9A 0.9900 .
C9 H9B 0.9900 .
C10 H10A 0.9800 .
C10 H10B 0.9800 .
C10 H10C 0.9800 .
C11 C12 1.49(2) .
C11 H11A 0.9900 .
C11 H11B 0.9900 .
C12 H12A 0.9800 .
C12 H12B 0.9800 .
C12 H12C 0.9800 .
C13 C14 1.520(18) .
C13 H13A 0.9900 .
C13 H13B 0.9900 .
C14 H14A 0.9800 .
C14 H14B 0.9800 .
C14 H14C 0.9800 .
